data_8102957
loop_
_publ_author_name
'Reckeweg, O.'
'DiSalvo, F. J.'

_publ_section_title
;
Crystal structure of distrontium oxide diiodide, Sr~2~OI~2~
;
_journal_issue 3
_journal_name_full 'Zeitschrift f\"ur Kristallographie - New Crystal Structures'
_journal_page_first 271
_journal_page_last 272
_journal_volume 221
_journal_year 2006
_chemical_formula_structural Sr2OI2
_chemical_formula_sum 'I2 O Sr2'
_chemical_formula_weight 445.04
_chemical_name_common 'Distrontium oxide diiodide'
_chemical_name_systematic 'Distrontium oxide diiodide'
_space_group_IT_number 72
_symmetry_cell_setting orthorhombic
_symmetry_space_group_name_Hall '-I 2 2c'
_symmetry_space_group_name_H-M 'I b a m'
_atom_sites_solution_hydrogens -
_atom_sites_solution_primary direct
_atom_sites_solution_secondary difmap
_audit_creation_method SHELXL-97
_cell_angle_alpha 90.00
_cell_angle_beta 90.00
_cell_angle_gamma 90.00
_cell_formula_units_Z 4
_cell_length_a 7.4123(11)
_cell_length_b 12.955(3)
_cell_length_c 6.4748(10)
_cell_measurement_reflns_used 856
_cell_measurement_temperature 173(2)
_cell_measurement_theta_max 37.38
_cell_measurement_theta_min 3.13
_cell_volume 621.8(2)
_computing_cell_refinement 'Bruker APEXII'
_computing_data_collection 'Bruker APEXII'
_computing_data_reduction 'Bruker SAINT Plus'
_computing_molecular_graphics 'DIAMOND 2.1.c'
_computing_publication_material 'DIAMOND 2.1.c'
_computing_structure_refinement 'SHELXL-97 (Sheldrick, 1997)'
_computing_structure_solution 'SHELXS-97 (Sheldrick, 1990)'
_diffrn_ambient_temperature 173(2)
_diffrn_measured_fraction_theta_full 0.983
_diffrn_measured_fraction_theta_max 0.983
_diffrn_measurement_device_type 'Bruker X8 Apex II & 4K CCD'
_diffrn_measurement_method phi/omega
_diffrn_radiation_monochromator graphite
_diffrn_radiation_source 'fine-focus sealed tube'
_diffrn_radiation_type MoK\a
_diffrn_radiation_wavelength 0.71073
_diffrn_reflns_av_R_equivalents 0.0627
_diffrn_reflns_av_sigmaI/netI 0.0604
_diffrn_reflns_limit_h_max 12
_diffrn_reflns_limit_h_min -12
_diffrn_reflns_limit_k_max 20
_diffrn_reflns_limit_k_min -21
_diffrn_reflns_limit_l_max 10
_diffrn_reflns_limit_l_min -10
_diffrn_reflns_number 7087
_diffrn_reflns_theta_full 37.38
_diffrn_reflns_theta_max 37.38
_diffrn_reflns_theta_min 3.15
_exptl_absorpt_coefficient_mu 26.952
_exptl_absorpt_correction_T_max 0.6147
_exptl_absorpt_correction_T_min 0.1736
_exptl_absorpt_correction_type empirical
_exptl_absorpt_process_details 'SADABS (Sheldrick 2003)'
_exptl_crystal_colour 'transparent colorless'
_exptl_crystal_density_diffrn 4.755
_exptl_crystal_density_meas ?
_exptl_crystal_density_method 'not measured'
_exptl_crystal_description needle
_exptl_crystal_F_000 760
_exptl_crystal_size_max 0.10
_exptl_crystal_size_mid 0.02
_exptl_crystal_size_min 0.02
_refine_diff_density_max 1.831
_refine_diff_density_min -2.819
_refine_diff_density_rms 0.366
_refine_ls_extinction_coef 0.00086(14)
_refine_ls_extinction_expression Fc^*^=kFc[1+0.001xFc^2^\l^3^/sin(2\q)]^-1/4^
_refine_ls_extinction_method SHELXL
_refine_ls_goodness_of_fit_ref 1.064
_refine_ls_hydrogen_treatment -
_refine_ls_matrix_type full
_refine_ls_number_parameters 17
_refine_ls_number_reflns 856
_refine_ls_number_restraints 0
_refine_ls_restrained_S_all 1.064
_refine_ls_R_factor_all 0.0452
_refine_ls_R_factor_gt 0.0308
_refine_ls_shift/su_max 0.001
_refine_ls_shift/su_mean 0.000
_refine_ls_structure_factor_coef Fsqd
_refine_ls_weighting_details 'calc w=1/[\s^2^(Fo^2^)+(0.0098P)^2^+0.0000P] where P=(Fo^2^+2Fc^2^)/3'
_refine_ls_weighting_scheme calc
_refine_ls_wR_factor_gt 0.0569
_refine_ls_wR_factor_ref 0.0598
_reflns_number_gt 709
_reflns_number_total 856
_reflns_threshold_expression >2sigma(I)
_cod_data_source_file 409896.cff
_cod_data_source_block sr2oi2
_cod_depositor_comments
;
Fixing incorrect atom type site symbols. For the correct values, the
original paper at
ftp://ftp.oldenbourg.de/pub/download/frei/ncs/221-3/409896.pdf was
consulted.

Antanas Vaitkus
2013-03-01

The following automatic conversions were performed:

'_exptl_crystal_density_meas' value 'not measured' was changed to '?'
- the value is perceived as not measured.

Automatic conversion script
Id: cif_fix_values 3008 2015-01-20 13:52:24Z robertas 
;
_cod_original_cell_volume 621.73(18)
_cod_database_code 8102957

loop_
_symmetry_equiv_pos_as_xyz
'x, y, z'
'-x, -y, z'
'-x+1/2, y+1/2, -z'
'x+1/2, -y+1/2, -z'
'x+1/2, y+1/2, z+1/2'
'-x+1/2, -y+1/2, z+1/2'
'-x+1, y+1, -z+1/2'
'x+1, -y+1, -z+1/2'
'-x, -y, -z'
'x, y, -z'
'x-1/2, -y-1/2, z'
'-x-1/2, y-1/2, z'
'-x+1/2, -y+1/2, -z+1/2'
'x+1/2, y+1/2, -z+1/2'
'x, -y, z+1/2'
'-x, y, z+1/2'

loop_
_atom_site_label
_atom_site_type_symbol
_atom_site_fract_x
_atom_site_fract_y
_atom_site_fract_z
_atom_site_U_iso_or_equiv
_atom_site_adp_type
_atom_site_occupancy
_atom_site_symmetry_multiplicity
_atom_site_Wyckoff_symbol
_atom_site_calc_flag
_atom_site_refinement_flags
_atom_site_disorder_assembly
_atom_site_disorder_group
I I 0.14836(3) 0.849224(18) 0.0000 0.01480(10) Uani 1 8 j d S . .
Sr Sr 0.17227(5) 0.59013(3) 0.0000 0.01161(11) Uani 1 8 j d S . .
O O 0.5000 0.0000 0.2500 0.0108(8) Uani 1 4 b d S . .

loop_
_atom_site_aniso_label
_atom_site_aniso_U_11
_atom_site_aniso_U_22
_atom_site_aniso_U_33
_atom_site_aniso_U_23
_atom_site_aniso_U_13
_atom_site_aniso_U_12
I 0.01790(16) 0.01276(17) 0.01376(17) 0.000 0.000 -0.00225(9)
Sr 0.01486(19) 0.0102(2) 0.0097(2) 0.000 0.000 -0.00331(13)
O 0.0121(16) 0.0100(18) 0.010(2) 0.000 0.000 0.000

loop_
_atom_type_symbol
_atom_type_description
_atom_type_scat_dispersion_real
_atom_type_scat_dispersion_imag
_atom_type_scat_source
O O 0.0106 0.0060 'International Tables Vol C Tables 4.2.6.8 and 6.1.1.4'
Sr Sr -1.5307 3.2498 'International Tables Vol C Tables 4.2.6.8 and 6.1.1.4'
I I -0.4742 1.8119 'International Tables Vol C Tables 4.2.6.8 and 6.1.1.4'

loop_
_geom_angle_atom_site_label_1
_geom_angle_atom_site_label_2
_geom_angle_atom_site_label_3
_geom_angle
_geom_angle_site_symmetry_1
_geom_angle_site_symmetry_3
_geom_angle_publ_flag
Sr I Sr 153.903(11) . 3 ?
Sr I Sr 101.489(8) . 13_565 ?
Sr I Sr 69.709(8) 3 13_565 ?
Sr I Sr 101.489(8) . 13_564 ?
Sr I Sr 69.709(8) 3 13_564 ?
Sr I Sr 128.996(15) 13_565 13_564 ?
Sr I Sr 105.572(11) . 11_575 ?
Sr I Sr 100.524(13) 3 11_575 ?
Sr I Sr 108.314(9) 13_565 11_575 ?
Sr I Sr 108.314(9) 13_564 11_575 ?
Sr I Sr 98.415(11) . 11_675 ?
Sr I Sr 55.488(11) 3 11_675 ?
Sr I Sr 66.000(8) 13_565 11_675 ?
Sr I Sr 66.000(8) 13_564 11_675 ?
Sr I Sr 156.013(13) 11_575 11_675 ?
O Sr O 86.184(16) 5_454 13 ?
O Sr I 117.626(12) 5_454 . ?
O Sr I 117.626(12) 13 . ?
O Sr I 75.987(13) 5_454 3_545 ?
O Sr I 75.987(13) 13 3_545 ?
I Sr I 159.947(13) . 3_545 ?
O Sr Sr 43.092(8) 5_454 9_565 ?
O Sr Sr 43.092(8) 13 9_565 ?
I Sr Sr 129.419(19) . 9_565 ?
I Sr Sr 70.634(18) 3_545 9_565 ?
O Sr I 157.564(12) 5_454 13_565 ?
O Sr I 72.006(11) 13 13_565 ?
I Sr I 78.511(8) . 13_565 ?
I Sr I 93.223(9) 3_545 13_565 ?
Sr Sr I 114.920(7) 9_565 13_565 ?
O Sr I 72.006(10) 5_454 13_564 ?
O Sr I 157.564(12) 13 13_564 ?
I Sr I 78.511(8) . 13_564 ?
I Sr I 93.223(9) 3_545 13_564 ?
Sr Sr I 114.920(7) 9_565 13_564 ?
I Sr I 128.996(15) 13_565 13_564 ?
O Sr I 129.281(10) 5_454 11_675 ?
O Sr I 129.281(10) 13 11_675 ?
I Sr I 80.471(9) . 11_675 ?
I Sr I 79.476(13) 3_545 11_675 ?
Sr Sr I 150.110(18) 9_565 11_675 ?
I Sr I 65.832(8) 13_565 11_675 ?
I Sr I 65.832(8) 13_564 11_675 ?
O Sr I 64.501(10) 5_454 11_575 ?
O Sr I 64.501(10) 13 11_575 ?
I Sr I 75.541(9) . 11_575 ?
I Sr I 124.512(11) 3_545 11_575 ?
Sr Sr I 53.877(14) 9_565 11_575 ?
I Sr I 108.656(9) 13_565 11_575 ?
I Sr I 108.656(8) 13_564 11_575 ?
I Sr I 156.013(13) 11_675 11_575 ?
O Sr Sr 32.610(9) 5_454 15_564 ?
O Sr Sr 105.413(18) 13 15_564 ?
I Sr Sr 125.747(11) . 15_564 ?
I Sr Sr 57.438(11) 3_545 15_564 ?
Sr Sr Sr 66.747(12) 9_565 15_564 ?
I Sr Sr 149.332(12) 13_565 15_564 ?
I Sr Sr 52.853(11) 13_564 15_564 ?
I Sr Sr 97.303(4) 11_675 15_564 ?
I Sr Sr 96.661(3) 11_575 15_564 ?
O Sr Sr 105.413(18) 5_454 15_565 ?
O Sr Sr 32.610(9) 13 15_565 ?
I Sr Sr 125.747(11) . 15_565 ?
I Sr Sr 57.438(11) 3_545 15_565 ?
Sr Sr Sr 66.748(12) 9_565 15_565 ?
I Sr Sr 52.853(11) 13_565 15_565 ?
I Sr Sr 149.332(12) 13_564 15_565 ?
I Sr Sr 97.303(4) 11_675 15_565 ?
I Sr Sr 96.661(3) 11_575 15_565 ?
Sr Sr Sr 108.39(2) 15_564 15_565 ?
O Sr Sr 29.524(10) 5_454 7_444 ?
O Sr Sr 101.689(17) 13 7_444 ?
I Sr Sr 88.129(5) . 7_444 ?
I Sr Sr 104.048(5) 3_545 7_444 ?
Sr Sr Sr 62.803(11) 9_565 7_444 ?
I Sr Sr 159.751(12) 13_565 7_444 ?
I Sr Sr 61.376(11) 13_564 7_444 ?
I Sr Sr 127.196(9) 11_675 7_444 ?
I Sr Sr 52.624(10) 11_575 7_444 ?
Sr Sr Sr 50.450(10) 15_564 7_444 ?
Sr Sr Sr 129.550(10) 15_565 7_444 ?
Sr O Sr 120.95(2) 5_545 3_545 ?
Sr O Sr 93.816(16) 5_545 13 ?
Sr O Sr 114.781(18) 3_545 13 ?
Sr O Sr 114.781(18) 5_545 11_665 ?
Sr O Sr 93.816(16) 3_545 11_665 ?
Sr O Sr 120.95(2) 13 11_665 ?

loop_
_geom_bond_atom_site_label_1
_geom_bond_atom_site_label_2
_geom_bond_distance
_geom_bond_site_symmetry_2
_geom_bond_publ_flag
I Sr 3.3611(8) . ?
I Sr 3.3923(7) 3 ?
I Sr 3.5869(5) 13_565 ?
I Sr 3.5869(5) 13_564 ?
I Sr 3.6154(7) 11_575 ?
I Sr 3.9620(7) 11_675 ?
Sr O 2.3694(3) 5_454 ?
Sr O 2.3694(3) 13 ?
Sr I 3.3923(7) 3_545 ?
Sr Sr 3.4605(8) 9_565 ?
Sr I 3.5869(5) 13_565 ?
Sr I 3.5869(5) 13_564 ?
Sr I 3.6154(7) 11_675 ?
Sr I 3.9620(7) 11_575 ?
Sr Sr 3.9918(6) 15_564 ?
Sr Sr 3.9918(6) 15_565 ?
Sr Sr 4.1234(6) 7_444 ?
O Sr 2.3694(3) 5_545 ?
O Sr 2.3694(3) 3_545 ?
O Sr 2.3694(3) 13 ?
O Sr 2.3694(3) 11_665 ?
